data_1503147
loop_
_publ_author_name
'Zeika, Olaf'
'Li, Yongjun'
'Jockusch, Steffen'
'Parkin, Gerard'
'Sattler, Aaron'
'Sattler, Wesley'
'Turro, Nicholas J.'

_publ_section_title
;
 Synthesis of polynitroxides based on nucleophilic aromatic substitution.
;
_journal_issue 16
_journal_name_full 'Organic letters'
_journal_page_first 3696
_journal_page_last 3699
_journal_paper_doi 10.1021/ol101529u
_journal_volume 12
_journal_year 2010
_chemical_formula_sum 'C16 H17 F4 N2 O2'
_chemical_formula_weight 345.32
_chemical_name_systematic
; 
 ? 
;
_space_group_IT_number 19
_symmetry_cell_setting orthorhombic
_symmetry_space_group_name_Hall 'P 2ac 2ab'
_symmetry_space_group_name_H-M 'P 21 21 21'
_atom_sites_solution_hydrogens geom
_atom_sites_solution_primary direct
_atom_sites_solution_secondary difmap
_audit_creation_method SHELXL-97
_cell_angle_alpha 90.00
_cell_angle_beta 90.00
_cell_angle_gamma 90.00
_cell_formula_units_Z 4
_cell_length_a 10.7868(7)
_cell_length_b 11.3770(7)
_cell_length_c 12.9981(8)
_cell_measurement_reflns_used 9903
_cell_measurement_temperature 125(2)
_cell_measurement_theta_max 32.25
_cell_measurement_theta_min 2.38
_cell_volume 1595.15(17)
_computing_cell_refinement 'Bruker SAINT'
_computing_data_collection 'Bruker APEX2'
_computing_data_reduction 'Bruker SAINT'
_computing_molecular_graphics 'Bruker SHELXTL'
_computing_publication_material 'Bruker SHELXTL'
_computing_structure_refinement 'SHELXL-97 (Sheldrick, 2008)'
_computing_structure_solution 'SHELXS-97 (Sheldrick, 2008)'
_diffrn_ambient_temperature 125(2)
_diffrn_measured_fraction_theta_full 0.980
_diffrn_measured_fraction_theta_max 0.980
_diffrn_measurement_device_type 'Bruker APEX-II CCD'
_diffrn_measurement_method '\f and \w scans'
_diffrn_radiation_monochromator graphite
_diffrn_radiation_source 'fine-focus sealed tube'
_diffrn_radiation_type MoK\a
_diffrn_radiation_wavelength 0.71073
_diffrn_reflns_av_R_equivalents 0.0250
_diffrn_reflns_av_sigmaI/netI 0.0208
_diffrn_reflns_limit_h_max 16
_diffrn_reflns_limit_h_min -15
_diffrn_reflns_limit_k_max 16
_diffrn_reflns_limit_k_min -17
_diffrn_reflns_limit_l_max 18
_diffrn_reflns_limit_l_min -19
_diffrn_reflns_number 27359
_diffrn_reflns_theta_full 32.41
_diffrn_reflns_theta_max 32.41
_diffrn_reflns_theta_min 2.38
_exptl_absorpt_coefficient_mu 0.127
_exptl_absorpt_correction_T_max 0.9751
_exptl_absorpt_correction_T_min 0.9348
_exptl_absorpt_correction_type empirical
_exptl_absorpt_process_details SADABS
_exptl_crystal_colour orange
_exptl_crystal_density_diffrn 1.438
_exptl_crystal_density_method 'not measured'
_exptl_crystal_description block
_exptl_crystal_F_000 716
_exptl_crystal_size_max 0.54
_exptl_crystal_size_mid 0.20
_exptl_crystal_size_min 0.20
_refine_diff_density_max 0.368
_refine_diff_density_min -0.160
_refine_diff_density_rms 0.042
_refine_ls_abs_structure_details 'Flack H D (1983), Acta Cryst. A39, 876-881'
_refine_ls_abs_structure_Flack 0.3(4)
_refine_ls_extinction_method none
_refine_ls_goodness_of_fit_ref 1.035
_refine_ls_hydrogen_treatment constr
_refine_ls_matrix_type full
_refine_ls_number_parameters 222
_refine_ls_number_reflns 5536
_refine_ls_number_restraints 0
_refine_ls_restrained_S_all 1.035
_refine_ls_R_factor_all 0.0419
_refine_ls_R_factor_gt 0.0337
_refine_ls_shift/su_max 0.001
_refine_ls_shift/su_mean 0.000
_refine_ls_structure_factor_coef Fsqd
_refine_ls_weighting_details 'calc w=1/[\s^2^(Fo^2^)+(0.0543P)^2^+0.1505P] where P=(Fo^2^+2Fc^2^)/3'
_refine_ls_weighting_scheme calc
_refine_ls_wR_factor_gt 0.0871
_refine_ls_wR_factor_ref 0.0923
_reflns_number_gt 4913
_reflns_number_total 5536
_reflns_threshold_expression >2sigma(I)
_cod_data_source_file ol101529u_si_002.cif
_cod_data_source_block ol1s10
_cod_depositor_comments
;
The following automatic conversions were performed:

'_symmetry_cell_setting' value 'Orthorhombic' changed to
'orthorhombic' according to
/home/saulius/struct/CIF-dictionaries/cif_core.dic dictionary named
'cif_core.dic' version 2.4.2 from
2011-04-26.

'_refine_ls_hydrogen_treatment' value 'CONSTR' changed
to 'constr' according to
/home/saulius/struct/CIF-dictionaries/cif_core.dic dictionary named
'cif_core.dic' version 2.4.2 from 2011-04-26.

Automatic conversion script
Id: cif_fix_values 1715 2011-07-08 13:25:40Z adriana 
;
_cod_original_sg_symbol_H-M P2(1)2(1)2(1)
_cod_database_code 1503147

loop_
_symmetry_equiv_pos_as_xyz
'x, y, z'
'-x+1/2, -y, z+1/2'
'-x, y+1/2, -z+1/2'
'x+1/2, -y+1/2, -z'

loop_
_atom_site_label
_atom_site_type_symbol
_atom_site_fract_x
_atom_site_fract_y
_atom_site_fract_z
_atom_site_U_iso_or_equiv
_atom_site_adp_type
_atom_site_occupancy
_atom_site_symmetry_multiplicity
_atom_site_calc_flag
_atom_site_refinement_flags
F1 F 0.80441(7) -0.17890(7) 0.06098(6) 0.03319(17) Uani 1 1 d .
F2 F 0.78364(8) 0.05705(7) 0.04875(6) 0.03268(17) Uani 1 1 d .
F3 F 0.90251(8) 0.08984(7) 0.39648(6) 0.03374(18) Uani 1 1 d .
F4 F 0.91562(9) -0.14685(7) 0.41009(6) 0.03710(19) Uani 1 1 d .
O1 O 0.46470(8) 0.51837(7) 0.25041(7) 0.02767(18) Uani 1 1 d .
O2 O 0.84421(7) 0.19750(6) 0.21356(7) 0.02411(17) Uani 1 1 d .
N1 N 0.55598(9) 0.44593(7) 0.24178(7) 0.01921(16) Uani 1 1 d .
N2 N 0.85967(12) -0.39356(9) 0.24941(13) 0.0443(3) Uani 1 1 d .
C1 C 0.85998(10) -0.16763(9) 0.23613(9) 0.0216(2) Uani 1 1 d .
C2 C 0.82789(10) -0.11319(10) 0.14397(9) 0.0212(2) Uani 1 1 d .
C3 C 0.81869(10) 0.00753(10) 0.13746(8) 0.0207(2) Uani 1 1 d .
C4 C 0.84479(9) 0.07853(9) 0.22182(8) 0.01880(19) Uani 1 1 d .
C5 C 0.87729(10) 0.02428(9) 0.31368(8) 0.0212(2) Uani 1 1 d .
C6 C 0.88486(11) -0.09674(10) 0.32058(9) 0.0229(2) Uani 1 1 d .
C7 C 0.86177(11) -0.29368(10) 0.24393(11) 0.0291(2) Uani 1 1 d .
C11 C 0.57390(10) 0.39366(9) 0.13731(8) 0.01959(19) Uani 1 1 d .
C12 C 0.70028(10) 0.33149(9) 0.13208(9) 0.0216(2) Uani 1 1 d .
H12A H 0.7046 0.2839 0.0684 0.026 Uiso 1 1 calc R
H12B H 0.7669 0.3912 0.1290 0.026 Uiso 1 1 calc R
C13 C 0.72126(9) 0.25252(9) 0.22440(8) 0.01916(19) Uani 1 1 d .
H13A H 0.6552 0.1910 0.2284 0.023 Uiso 1 1 calc R
C14 C 0.72227(10) 0.32599(9) 0.32140(8) 0.02096(19) Uani 1 1 d .
H14A H 0.7894 0.3851 0.3165 0.025 Uiso 1 1 calc R
H14B H 0.7404 0.2746 0.3810 0.025 Uiso 1 1 calc R
C15 C 0.59837(10) 0.38921(9) 0.33961(8) 0.01951(19) Uani 1 1 d .
C16 C 0.57115(12) 0.49423(10) 0.05898(9) 0.0257(2) Uani 1 1 d .
H16A H 0.6350 0.5521 0.0765 0.039 Uiso 1 1 calc R
H16B H 0.4895 0.5320 0.0603 0.039 Uiso 1 1 calc R
H16C H 0.5872 0.4629 -0.0100 0.039 Uiso 1 1 calc R
C17 C 0.46658(11) 0.30819(10) 0.11458(10) 0.0261(2) Uani 1 1 d .
H17A H 0.3875 0.3466 0.1301 0.039 Uiso 1 1 calc R
H17B H 0.4755 0.2378 0.1574 0.039 Uiso 1 1 calc R
H17C H 0.4685 0.2857 0.0418 0.039 Uiso 1 1 calc R
C18 C 0.61575(12) 0.48604(10) 0.41984(9) 0.0264(2) Uani 1 1 d .
H18A H 0.5361 0.5247 0.4328 0.040 Uiso 1 1 calc R
H18B H 0.6755 0.5439 0.3942 0.040 Uiso 1 1 calc R
H18C H 0.6468 0.4515 0.4839 0.040 Uiso 1 1 calc R
C19 C 0.49810(11) 0.30313(10) 0.37668(10) 0.0253(2) Uani 1 1 d .
H19A H 0.4183 0.3440 0.3809 0.038 Uiso 1 1 calc R
H19B H 0.5206 0.2728 0.4447 0.038 Uiso 1 1 calc R
H19C H 0.4915 0.2377 0.3280 0.038 Uiso 1 1 calc R

loop_
_atom_site_aniso_label
_atom_site_aniso_U_11
_atom_site_aniso_U_22
_atom_site_aniso_U_33
_atom_site_aniso_U_23
_atom_site_aniso_U_13
_atom_site_aniso_U_12
F1 0.0341(4) 0.0341(4) 0.0313(4) -0.0159(3) -0.0019(3) 0.0031(3)
F2 0.0401(4) 0.0369(4) 0.0211(3) 0.0063(3) -0.0017(3) 0.0086(3)
F3 0.0452(5) 0.0288(4) 0.0272(4) -0.0094(3) -0.0096(3) 0.0049(3)
F4 0.0523(5) 0.0324(4) 0.0266(3) 0.0099(3) -0.0048(3) 0.0108(4)
O1 0.0306(4) 0.0216(4) 0.0307(4) -0.0007(3) 0.0015(4) 0.0137(3)
O2 0.0169(3) 0.0142(3) 0.0412(5) 0.0035(3) 0.0052(3) 0.0029(3)
N1 0.0210(4) 0.0137(3) 0.0229(4) 0.0001(3) 0.0015(3) 0.0040(3)
N2 0.0331(6) 0.0203(5) 0.0797(10) 0.0019(6) 0.0112(6) -0.0004(4)
C1 0.0191(4) 0.0160(4) 0.0298(5) 0.0008(4) 0.0044(4) 0.0017(3)
C2 0.0183(4) 0.0212(5) 0.0240(5) -0.0051(4) 0.0012(4) 0.0019(4)
C3 0.0196(4) 0.0231(5) 0.0194(4) 0.0020(4) 0.0019(4) 0.0044(4)
C4 0.0156(4) 0.0156(4) 0.0251(5) 0.0021(3) 0.0024(4) 0.0024(3)
C5 0.0234(5) 0.0185(4) 0.0217(5) -0.0027(4) -0.0011(4) 0.0031(4)
C6 0.0245(5) 0.0209(4) 0.0233(5) 0.0049(4) -0.0007(4) 0.0038(4)
C7 0.0213(5) 0.0199(5) 0.0463(7) 0.0016(5) 0.0057(5) 0.0015(4)
C11 0.0220(5) 0.0152(4) 0.0216(4) -0.0012(3) 0.0001(4) 0.0034(3)
C12 0.0232(5) 0.0178(4) 0.0238(5) 0.0017(4) 0.0034(4) 0.0044(4)
C13 0.0157(4) 0.0147(4) 0.0271(5) 0.0024(4) 0.0026(4) 0.0029(3)
C14 0.0204(4) 0.0184(4) 0.0241(5) 0.0027(4) 0.0006(4) 0.0027(4)
C15 0.0213(5) 0.0165(4) 0.0208(4) 0.0015(3) 0.0018(4) 0.0019(4)
C16 0.0316(6) 0.0217(5) 0.0238(5) 0.0048(4) 0.0008(4) 0.0058(4)
C17 0.0260(5) 0.0211(5) 0.0313(6) -0.0037(4) -0.0041(4) 0.0014(4)
C18 0.0321(6) 0.0232(5) 0.0240(5) -0.0033(4) 0.0003(4) 0.0021(4)
C19 0.0243(5) 0.0211(5) 0.0305(5) 0.0046(4) 0.0070(4) 0.0006(4)

loop_
_atom_type_symbol
_atom_type_description
_atom_type_scat_dispersion_real
_atom_type_scat_dispersion_imag
_atom_type_scat_source
C C 0.0033 0.0016 'International Tables Vol C Tables 4.2.6.8 and 6.1.1.4'
H H 0.0000 0.0000 'International Tables Vol C Tables 4.2.6.8 and 6.1.1.4'
N N 0.0061 0.0033 'International Tables Vol C Tables 4.2.6.8 and 6.1.1.4'
O O 0.0106 0.0060 'International Tables Vol C Tables 4.2.6.8 and 6.1.1.4'
F F 0.0171 0.0103 'International Tables Vol C Tables 4.2.6.8 and 6.1.1.4'

loop_
_geom_angle_atom_site_label_1
_geom_angle_atom_site_label_2
_geom_angle_atom_site_label_3
_geom_angle
C4 O2 C13 114.84(8)
O1 N1 C11 115.61(8)
O1 N1 C15 115.77(8)
C11 N1 C15 124.09(8)
C6 C1 C2 118.03(9)
C6 C1 C7 121.40(11)
C2 C1 C7 120.51(11)
F1 C2 C3 119.58(10)
F1 C2 C1 119.52(10)
C3 C2 C1 120.90(10)
F2 C3 C2 119.50(10)
F2 C3 C4 119.48(10)
C2 C3 C4 121.02(10)
O2 C4 C5 120.80(10)
O2 C4 C3 121.05(10)
C5 C4 C3 118.08(9)
F3 C5 C6 119.43(10)
F3 C5 C4 119.69(9)
C6 C5 C4 120.88(10)
F4 C6 C5 119.71(10)
F4 C6 C1 119.22(10)
C5 C6 C1 121.06(10)
N2 C7 C1 178.04(15)
N1 C11 C16 107.70(8)
N1 C11 C12 109.74(9)
C16 C11 C12 109.36(9)
N1 C11 C17 109.15(9)
C16 C11 C17 109.24(9)
C12 C11 C17 111.56(9)
C13 C12 C11 111.72(9)
O2 C13 C14 107.94(8)
O2 C13 C12 108.09(8)
C14 C13 C12 109.47(8)
C13 C14 C15 112.39(9)
N1 C15 C18 107.83(8)
N1 C15 C14 109.67(8)
C18 C15 C14 109.62(9)
N1 C15 C19 109.03(9)
C18 C15 C19 109.38(9)
C14 C15 C19 111.24(8)

loop_
_geom_bond_atom_site_label_1
_geom_bond_atom_site_label_2
_geom_bond_distance
F1 C2 1.3366(12)
F2 C3 1.3378(12)
F3 C5 1.3373(13)
F4 C6 1.3375(13)
O1 N1 1.2889(11)
O2 C4 1.3577(12)
O2 C13 1.4733(12)
N1 C11 1.4949(14)
N1 C15 1.4975(13)
N2 C7 1.1388(16)
C1 C6 1.3883(16)
C1 C2 1.3922(16)
C1 C7 1.4377(14)
C2 C3 1.3796(15)
C3 C4 1.3908(15)
C4 C5 1.3891(15)
C5 C6 1.3822(15)
C11 C16 1.5319(15)
C11 C12 1.5373(15)
C11 C17 1.5404(16)
C12 C13 1.5160(14)
C13 C14 1.5127(15)
C14 C15 1.5361(15)
C15 C18 1.5285(15)
C15 C19 1.5366(15)
